data_2001834
loop_
_publ_author_name
'Adam, D.'
'McCabe, P. H.'
'Sim, G. A.'
'Bouchemma, A.'

_publ_contact_author
;
  David Adam
  Chemistry Department
  University of Glasgow
  Glasgow G12 8QQ
  Scotland
;
_publ_section_title
;
 A twist-boat 1,3,5-triaryl-1,3,5-triazacyclohexane: X-ray analysis of
 the inclusion compound formed between
 1,3,5-tris(<i>p</i>-nitrophenyl)-1,3,5-triazacyclohexane and pyridine
;
_journal_issue 4
_journal_name_full 'Acta Crystallographica Section C'
_journal_page_first 837
_journal_page_last 841
_journal_paper_doi 10.1107/S0108270192012216
_journal_volume 49
_journal_year 1993
_chemical_formula_moiety 'C21 H18 N6 O6.C5 H5 N '
_chemical_formula_sum 'C26 H23 N7 O6'
_chemical_formula_weight 529.57
_space_group_crystal_system monoclinic
_space_group_IT_number 14
_space_group_name_Hall '-P 2yn'
_space_group_name_H-M_alt 'P 1 21/n 1'
_atom_type_scat_source 'International Tables Vol. IV Tables 2.2B and 2.3.1'
_cell_angle_alpha 90
_cell_angle_beta 93.11(2)
_cell_angle_gamma 90
_cell_formula_units_Z 4
_cell_length_a 9.848(3)
_cell_length_b 10.636(3)
_cell_length_c 23.216(4)
_cell_measurement_reflns_used 25
_cell_measurement_temperature 293
_cell_measurement_theta_max 16.5
_cell_measurement_theta_min 10.7
_cell_volume 2428.1(11)
_computing_cell_refinement 'CAD-4 (Enraf-Nonius)'
_computing_data_collection 'CAD-4 (Enraf-Nonius)'
_computing_data_reduction 'GX (Mallinson & Muir, 1985)'
_computing_molecular_graphics 'ORTEP (Johnson, 1965; Mallinson & Muir, 1985)'
_computing_publication_material 'GX (Mallinson & Muir, 1985)'
_computing_structure_refinement 'GX (Mallinson & Muir, 1985)'
_computing_structure_solution 'GX (Mallinson & Muir, 1985)'
_diffrn_measurement_device 'Enraf-Nonius CAD-4 diffractometer'
_diffrn_measurement_method \w-2\q
_diffrn_radiation_type 'Mo K\a'
_diffrn_radiation_wavelength 0.71069
_diffrn_reflns_av_R_equivalents 0.024
_diffrn_reflns_limit_h_max 11
_diffrn_reflns_limit_h_min 0
_diffrn_reflns_limit_k_max 12
_diffrn_reflns_limit_k_min 0
_diffrn_reflns_limit_l_max 27
_diffrn_reflns_limit_l_min -27
_diffrn_reflns_number 5022
_diffrn_reflns_theta_max 25
_diffrn_standards_decay_% 0
_diffrn_standards_interval_time 60
_diffrn_standards_number 2
_exptl_absorpt_correction_type none
_exptl_crystal_colour yellow
_exptl_crystal_density_diffrn 1.449
_exptl_crystal_description prism
_exptl_crystal_F_000 1104
_exptl_crystal_size_max 0.30
_exptl_crystal_size_mid 0.40
_exptl_crystal_size_min 0.40
_refine_diff_density_max 0.49
_refine_diff_density_min -0.20
_refine_ls_extinction_method none
_refine_ls_goodness_of_fit_obs 2.42
_refine_ls_hydrogen_treatment refxyz
_refine_ls_matrix_type full
_refine_ls_number_parameters 446
_refine_ls_number_reflns 3026
_refine_ls_R_factor_obs 0.039
_refine_ls_shift/esd_max 0.001
_refine_ls_structure_factor_coef F
_refine_ls_weighting_scheme 'sigma w = 1/[\s^2^(F)]'
_refine_ls_wR_factor_obs 0.050
_reflns_number_observed 3026
_reflns_number_total 4432
_reflns_observed_criterion >2.5\s(I)
_cod_data_source_file mu1035.cif
_cod_data_source_block default
_cod_depositor_comments
;
 Correcting the space group by changing it from 'P 21/n 1 1' to 'P 1 21/n 1'
 after consulting the original publication.

 Antanas Vaitkus,
 2018-01-28

 Changing the _atom_site_occupancy data item value from '.' to '1'
 for all fully occupied atom sites.

 Antanas Vaitkus,
 2017-02-10
;
_cod_original_cell_volume 2482(2)
_cod_original_sg_symbol_H-M P21/n
_cod_database_code 2001834

loop_
_space_group_symop_id
_space_group_symop_operation_xyz
1 x,y,z
2 -x+1/2,y+1/2,-z+1/2
3 -x,-y,-z
4 x+1/2,-y+1/2,z+1/2

loop_
_atom_site_aniso_label
_atom_site_aniso_U_11
_atom_site_aniso_U_22
_atom_site_aniso_U_33
_atom_site_aniso_U_12
_atom_site_aniso_U_13
_atom_site_aniso_U_23
N(1) 0.0460(10) 0.0440(10) 0.0350(10) -0.0080(10) 0.0030(10) 0.0010(10)
C(2) 0.0520(10) 0.0540(10) 0.0380(10) -0.0140(10) 0.0020(10) 0.0030(10)
N(3) 0.0375(9) 0.0427(9) 0.0383(9) -0.0063(8) 0.0021(7) -0.0018(7)
C(4) 0.0380(10) 0.0430(10) 0.0430(10) -0.0030(10) 0.0020(10) -0.0070(10)
N(5) 0.0430(10) 0.0390(10) 0.0390(10) 0.0050(10) 0.0000(10) -0.05050(10)
C(6) 0.0440(10) 0.0410(10) 0.0380(10) 0.0030(10) 0.0010(10) 0.0030(10)
C(7) 0.0380(10) 0.0370(10) 0.0450(10) 0.0020(10) 0.0000(10) 0.0010(10)
C(8) 0.0500(10) 0.0480(10) 0.0430(10) -0.0020(10) 0.0000(10) -0.0030(10)
C(9) 0.0460(10) 0.0470(10) 0.0610(10) -0.0040(10) 0.0020(10) -0.0090(10)
C(10) 0.0400(10) 0.0370(10) 0.0620(10) -0.0010(10) 0.0090(10) 0.0000(10)
C(11) 0.0490(10) 0.0460(10) 0.0470(10) -0.0010(10) 0.0040(10) 0.0080(10)
C(12) 0.0460(10) 0.0470(10) 0.0440(10) -0.0060(10) -0.0040(10) 0.0030(10)
C(13) 0.0400(10) 0.0350(10) 0.0380(10) -0.0020(10) 0.0040(10) -0.0040(10)
C(14) 0.0400(10) 0.0610(10) 0.0440(10) -0.0050(10) -0.0050(10) 0.0090(10)
C(15) 0.0500(10) 0.075(2) 0.0440(10) -0.0070(10) 0.0070(10) 0.0150(10)
C(16) 0.0390(10) 0.0530(10) 0.0480(10) -0.0060(10) -0.0090(10) 0.0010(10)
C(17) 0.0380(10) 0.0480(10) 0.0460(10) -0.0020(10) -0.0030(10) -0.0030(10)
C(18) 0.0470(10) 0.0480(10) 0.0320(10) -0.0060(10) 0.0000(10) 0.0000(10)
C(19) 0.0350(10) 0.0350(10) 0.0390(10) -0.0050(10) -0.0030(10) -0.0010(10)
C(20) 0.0400(10) 0.0440(10) 0.0430(10) 0.0080(10) 0.0020(10) -0.0010(10)
C(21) 0.0470(10) 0.0450(10) 0.0400(10) 0.0060(10) 0.0080(10) -0.0060(10)
C(22) 0.0410(10) 0.0410(10) 0.0350(10) -0.0010(10) 0.0010(10) 0.0010(10)
C(23) 0.0390(10) 0.0360(10) 0.0480(10) 0.0030(10) 0.0030(10) 0.0010(10)
C(24) 0.0390(10) 0.0370(10) 0.0420(10) 0.0040(10) 0.0060(10) -0.0060(10)
N(25) 0.0470(10) 0.0420(10) 0.0790(10) -0.0040(10) 0.0120(10) -0.0050(10)
N(26) 0.0460(10) 0.0960(10) 0.0620(10) -0.0140(10) 0.0090(10) 0.0110(10)
N(27) 0.0510(10) 0.0500(10) 0.0420(10) 0.0000(10) 0.0020(10) 0.0020(10)
O(28) 0.0770(10) 0.0740(10) 0.0820(10) -0.0220(10) 0.0250(10) 0.0070(10)
O(29) 0.0600(10) 0.0680(10) 0.0970(10) -0.0230(10) 0.0070(10) -0.0160(10)
O(30) 0.0391(9) 0.0943(13) 0.0822(11) -0.0096(9) 0.0051(9) 0.0036(10)
O(31) 0.0710(10) 0.310(4) 0.107(2) -0.063(2) 0.0000(10) 0.113(2)
O(32) 0.0880(10) 0.0690(10) 0.0420(10) 0.0150(10) -0.0040(10) -0.0130(10)
O(33) 0.0750(10) 0.0790(10) 0.0530(10) 0.0270(10) -0.0140(10) 0.0020(10)
N(A) 0.064(2) 0.082(2) 0.085(2) -0.0110(10) 0.0120(10) 0.0040(10)
C(B) 0.081(2) 0.095(2) 0.077(2) -0.031(2) 0.010(2) 0.011(2)
C(C) 0.77(2) 0.124(3) 0.082(2) -0.025(2) -0.007(2) 0.017(2)
C(D) 0.058(2) 0.155(4) 0.068(2) -0.030(3) 0.000(2) 0.014(2)
C(E) 0.106(3) 0.111(3) 0.072(2) 0.023(3) 0.000(2) -0.003(2)
C(F) 0.076(2) 0.084(2) 0.085(2) -0.020(2) 0.007(2) -0.009(2)

loop_
_atom_site_label
_atom_site_fract_x
_atom_site_fract_y
_atom_site_fract_z
_atom_site_U_iso_or_equiv
_atom_site_refinement_flags
_atom_site_occupancy
C(B) 0.7298(3) 0.6327(3) -0.20660(10) 0.084 . 1.0
C(C) 0.8632(4) 0.6530(5) -0.20850(10) 0.094 . 1.0
C(D) 0.9488(4) 0.5566(5) -0.20590(10) 0.094 . 1.0
C(E) 0.8995(4) 0.4361(5) -0.19980(10) 0.096 . 1.0
C(F) 0.7554(3) 0.4250(4) -0.19650(10) 0.082 . 1.0
C(2) 0.5517(3) 0.2624(2) 0.00930(10) 0.048 . 1.0
C(4) 0.6753(2) 0.1511(2) 0.08470(10) 0.041 . 1.0
C(6) 0.5688(2) 0.3516(2) 0.10550(10) 0.041 . 1.0
C(7) 0.69209(19) 0.45359(17) 0.02885(8) 0.040 . 1.0
C(8) 0.7782(2) 0.5180(2) 0.06860(10) 0.047 . 1.0
C(9) 0.8740(2) 0.6014(2) 0.05100(10) 0.052 . 1.0
C(10) 0.8858(2) 0.6215(2) -0.00720(10) 0.046 . 1.0
C(11) 0.8024(2) 0.5608(2) -0.04760(10) 0.047 . 1.0
C(12) 0.7060(2) 0.4780(2) -0.03020(10) 0.046 . 1.0
C(13) 0.43543(19) 0.09717(17) 0.06383(8) 0.038 . 1.0
C(14) 0.4279(2) 0.0449(2) 0.11880(10) 0.048 . 1.0
C(15) 0.3086(2) -0.0072(2) 0.13560(10) 0.056 . 1.0
C(16) 0.1959(2) -0.0070(2) 0.09860(10) 0.047 . 1.0
C(17) 0.2003(2) 0.0420(2) 0.04370(10) 0.044 . 1.0
C(18) 0.3194(2) 0.0931(2) 0.02680(10) 0.043 . 1.0
C(19) 0.70872(19) 0.24436(17) 0.18352(7) 0.036 . 1.0
C(20) 0.6583(2) 0.3224(2) 0.22650(10) 0.042 . 1.0
C(21) 0.7149(2) 0.3201(2) 0.28160(10) 0.044 . 1.0
C(22) 0.82145(19) 0.23869(17) 0.29580(7) 0.039 . 1.0
C(23) 0.8705(2) 0.1576(2) 0.25510(10) 0.041 . 1.0
C(24) 0.81494(19) 0.16042(18) 0.19952(8) 0.039 . 1.0
N(A) 0.6745(2) 0.5217(3) -0.20040(10) 0.077 . 1.0
N(1) 0.59323(17) 0.37087(15) 0.04541(6) 0.042 . 1.0
N(3) 0.55628(16) 0.14974(14) 0.04571(6) 0.040 . 1.0
N(5) 0.65739(17) 0.24993(14) 0.12818(6) 0.040 . 1.0
N(25) 0.99102(19) 0.70584(17) -0.02646(9) 0.056 . 1.0
N(26) 0.0682(2) -0.0553(2) 0.11790(10) 0.068 . 1.0
N(27) 0.88302(18) 0.24072(16) 0.35350(7) 0.048 . 1.0
O(28) 0.99965(19) 0.72266(16) -0.07837(8) 0.077 . 1.0
O(29) 1.06732(18) 0.75546(16) 0.01005(8) 0.075 . 1.0
O(30) -0.03641(17) -0.03841(17) 0.08927(7) 0.072 . 1.0
O(31) 0.0705(2) -0.1111(3) 0.16340(10) 0.163 . 1.0
O(32) 0.84281(18) 0.31861(15) 0.38795(6) 0.066 . 1.0
O(33) 0.97351(18) 0.16439(16) 0.36663(6) 0.069 . 1.0
H(B) 0.647(5) 0.717(4) -0.210(2) 0.050 . 1
H(C) 0.906(5) 0.745(4) -0.208(2) 0.050 . 1
H(D) 1.033(4) 0.558(4) -0.203(2) 0.050 . 1
H(E) 0.913(3) 0.361(2) -0.1950(10) 0.050 . 1
H(F) 0.717(3) 0.356(3) -0.1930(10) 0.050 . 1
H(2A) 0.611(2) 0.249(2) -0.0210(10) 0.050 . 1
H(2B) 0.462(2) 0.278(2) -0.0050(10) 0.050 . 1
H(4A) 0.6866(18) 0.0720(18) 0.1037(7) 0.050 . 1
H(4B) 0.755(2) 0.170(2) 0.0620(10) 0.050 . 1
H(6A) 0.5861(19) 0.4308(18) 0.1282(8) 0.050 . 1
H(6B) 0.471(2) 0.330(2) 0.1090(10) 0.050 . 1
H(8) 0.7758(19) 0.4992(16) 0.1082(9) 0.050 . 1
H(9) 0.932(2) 0.643(2) 0.0790(10) 0.050 . 1
H(11) 0.814(2) 0.572(2) -0.0880(10) 0.050 . 1
H(12) 0.649(2) 0.437(2) -0.0590(10) 0.050 . 1
H(14) 0.501(2) 0.046(2) 0.1460(10) 0.050 . 1
H(15) 0.300(2) -0.037(2) 0.1730(10) 0.050 . 1
H(17) 0.123(2) 0.035(2) 0.0190(10) 0.050 . 1
H(18) 0.322(2) 0.121(2) -0.0100(10) 0.050 . 1
H(20) 0.583(2) 0.375(2) 0.2160(10) 0.050 . 1
H(21) 0.6772(19) 0.3724(16) 0.3104(8) 0.050 . 1
H(23) 0.945(2) 0.098(2) 0.2640(10) 0.050 . 1
H(24) 0.8514(18) 0.1065(16) 0.1721(7) 0.050 . 1

loop_
_geom_angle_atom_site_label_1
_geom_angle_atom_site_label_2
_geom_angle_atom_site_label_3
_geom_angle_site_symmetry_1
_geom_angle_site_symmetry_2
_geom_angle_site_symmetry_3
_geom_angle
_geom_angle_publ_flag
C(C) C(B) N(A) . . . 124.3(4) yes
C(B) C(C) C(D) . . . 119.9(5) yes
C(C) C(D) C(E) . . . 119.7(4) yes
C(D) C(E) C(F) . . . 116.0(4) yes
C(E) C(F) N(A) . . . 122.5(4) yes
N(1) C(2) N(3) . . . 108.3(2) yes
N(3) C(4) N(5) . . . 108.3(2) yes
N(1) C(6) N(5) . . . 108.9(2) yes
C(8) C(7) C(12) . . . 117.6(2) yes
C(8) C(7) N(1) . . . 122.6(2) yes
C(12) C(7) N(1) . . . 119.7(2) yes
C(7) C(8) C(9) . . . 121.5(3) yes
C(8) C(9) C(10) . . . 119.2(3) yes
C(9) C(10) C(11) . . . 121.2(2) yes
C(9) C(10) N(25) . . . 119.6(2) yes
C(11) C(10) N(25) . . . 119.2(2) yes
C(10) C(11) C(12) . . . 119.8(3) yes
C(7) C(12) C(11) . . . 120.8(2) yes
C(14) C(13) C(18) . . . 118.0(2) yes
C(14) C(13) N(3) . . . 121.4(2) yes
C(18) C(13) N(3) . . . 120.6(2) yes
C(13) C(14) C(15) . . . 120.5(2) yes
C(14) C(15) C(16) . . . 119.8(3) yes
C(15) C(16) C(17) . . . 121.1(3) yes
C(15) C(16) N(26) . . . 119.5(2) yes
C(17) C(16) N(26) . . . 119.4(2) yes
C(16) C(17) C(18) . . . 119.0(2) yes
C(13) C(18) C(17) . . . 121.5(2) yes
C(20) C(19) C(24) . . . 118.1(2) yes
C(20) C(19) N(5) . . . 121.2(2) yes
C(24) C(19) N(5) . . . 120.7(2) yes
C(19) C(20) C(21) . . . 120.7(2) yes
C(20) C(21) C(22) . . . 119.9(2) yes
C(21) C(22) C(23) . . . 121.0(2) yes
C(21) C(22) N(27) . . . 119.1(2) yes
C(23) C(22) N(27) . . . 119.9(2) yes
C(22) C(23) C(24) . . . 119.4(2) yes
C(19) C(24) C(23) . . . 120.9(2) yes
C(B) N(A) C(F) . . . 117.6(3) yes
C(2) N(1) C(6) . . . 112.5(2) yes
C(2) N(1) C(7) . . . 121.3(2) yes
C(6) N(1) C(7) . . . 121.1(2) yes
C(2) N(3) C(4) . . . 110.6(2) yes
C(2) N(3) C(13) . . . 120.0(2) yes
C(4) N(3) C(13) . . . 119.4(2) yes
C(4) N(5) C(6) . . . 111.7(2) yes
C(4) N(5) C(19) . . . 124.4(2) yes
C(6) N(5) C(19) . . . 123.8(2) yes
C(10) N(25) O(28) . . . 118.6(2) yes
C(10) N(25) O(29) . . . 118.3(2) yes
O(28) N(25) O(29) . . . 123.1(2) yes
C(16) N(26) O(30) . . . 120.3(2) yes
C(16) N(26) O(31) . . . 117.9(3) yes
O(30) N(26) O(31) . . . 121.8(3) yes
C(22) N(27) O(32) . . . 118.7(2) yes
C(22) N(27) O(33) . . . 118.9(2) yes
O(32) N(27) O(33) . . . 122.4(2) yes

loop_
_geom_bond_atom_site_label_1
_geom_bond_atom_site_label_2
_geom_bond_site_symmetry_1
_geom_bond_site_symmetry_2
_geom_bond_distance
_geom_bond_publ_flag
C(B) C(C) . . 1.334(6) yes
C(B) N(A) . . 1.312(5) yes
C(C) C(D) . . 1.327(7) yes
C(D) C(E) . . 1.380(7) yes
C(E) C(F) . . 1.430(6) yes
C(F) N(A) . . 1.300(5) yes
C(2) N(1) . . 1.471(3) yes
C(2) N(3) . . 1.465(3) yes
C(4) N(3) . . 1.442(3) yes
C(4) N(5) . . 1.474(3) yes
C(6) N(1) . . 1.443(3) yes
C(6) N(5) . . 1.469(3) yes
C(7) C(8) . . 1.399(3) yes
C(7) C(12) . . 1.408(3) yes
C(7) N(1) . . 1.382(3) yes
C(8) C(9) . . 1.373(4) yes
C(9) C(10) . . 1.380(4) yes
C(10) C(11) . . 1.374(4) yes
C(10) N(25) . . 1.459(3) yes
C(11) C(12) . . 1.372(4) yes
C(13) C(14) . . 1.398(3) yes
C(13) C(18) . . 1.393(3) yes
C(13) N(3) . . 1.400(3) yes
C(14) C(15) . . 1.375(4) yes
C(15) C(16) . . 1.367(4) yes
C(16) C(17) . . 1.379(3) yes
C(16) N(26) . . 1.452(3) yes
C(17) C(18) . . 1.369(3) yes
C(19) C(20) . . 1.409(3) yes
C(19) C(24) . . 1.410(3) yes
C(19) N(5) . . 1.356(3) yes
C(20) C(21) . . 1.368(3) yes
C(21) C(22) . . 1.386(3) yes
C(22) C(23) . . 1.386(3) yes
C(22) N(27) . . 1.440(3) yes
C(23) C(24) . . 1.375(3) yes
N(25) O(28) . . 1.226(3) yes
N(25) O(29) . . 1.222(3) yes
N(26) O(30) . . 1.208(3) yes
N(26) O(31) . . 1.211(4) yes
N(27) O(32) . . 1.232(3) yes
N(27) O(33) . . 1.232(3) yes
